data_7004578
loop_
_publ_author_name
'Armitt, David J.'
'Bruce, Michael I.'
'Gaudio, Maryka'
'Zaitseva, Natasha N.'
'Skelton, Brian W.'
'White, Allan H.'
'Le Guennic, Boris'
'Halet, Jean-Fran\,cois'
'Fox, Mark A.'
'Roberts, Rachel L.'
'Hartl, Franti\<sek'
'Low, Paul J.'

_publ_section_title
;
 Some transition metal complexes derived from mono- and di-ethynyl
 perfluorobenzenes
;
_journal_issue 47
_journal_name_full 'Dalton Transactions'
_journal_page_first 6763
_journal_page_last 6775
_journal_paper_doi 10.1039/b808798a
_journal_year 2008
_chemical_formula_moiety 'C41 H22 Co3 F5 O7 P2'
_chemical_formula_sum 'C41 H22 Co3 F5 O7 P2'
_chemical_formula_weight 960.32
_chemical_name_systematic
;
?
;
_space_group_IT_number 2
_symmetry_cell_setting triclinic
_symmetry_space_group_name_Hall '-P 1'
_symmetry_space_group_name_H-M 'P -1'
_atom_sites_solution_hydrogens geom
_atom_sites_solution_primary direct
_atom_sites_solution_secondary difmap
_audit_creation_date 2006-07-14T14:55:43-00:00
_audit_creation_method 'WinGX routine CIF_UPDATE'
_cell_angle_alpha 97.855(9)
_cell_angle_beta 91.445(11)
_cell_angle_gamma 93.438(7)
_cell_formula_units_Z 4
_cell_length_a 11.6170(10)
_cell_length_b 17.643(2)
_cell_length_c 19.108(3)
_cell_measurement_reflns_used 35639
_cell_measurement_temperature 100(2)
_cell_measurement_theta_max 34.1063
_cell_measurement_theta_min 2.52
_cell_volume 3870.4(8)
_computing_cell_refinement
;
CrysAlis RED, Oxford Diffraction Ltd.,
Version 1.171.30.5 (release 12-06-2006 CrysAlis171 .NET)
(compiled Jun 12 2006,17:01:16)
;
_computing_data_collection
;
CrysAlis CCD, Oxford Diffraction Ltd.,
Version 1.171.30.5 (release 12-06-2006 CrysAlis171 .NET)
(compiled Jun 12 2006,17:01:16)
;
_computing_data_reduction
;
CrysAlis RED, Oxford Diffraction Ltd.,
Version 1.171.30.5 (release 12-06-2006 CrysAlis171 .NET)
(compiled Jun 12 2006,17:01:16)
;
_computing_structure_refinement 'SHELXL-97 (Sheldrick, 1997)'
_diffrn_ambient_temperature 100(2)
_diffrn_detector_area_resol_mean 16.0009
_diffrn_measured_fraction_theta_full 0.98
_diffrn_measured_fraction_theta_max 0.95
_diffrn_measurement_device_type
;
Oxford Diffraction Xcalibur diffractometer
;
_diffrn_measurement_method '\w scans'
_diffrn_orient_matrix_UB_11 -0.0283055087
_diffrn_orient_matrix_UB_12 0.0098214312
_diffrn_orient_matrix_UB_13 0.0321844559
_diffrn_orient_matrix_UB_21 -0.0422159249
_diffrn_orient_matrix_UB_22 0.0181802051
_diffrn_orient_matrix_UB_23 -0.0181926576
_diffrn_orient_matrix_UB_31 -0.0343438482
_diffrn_orient_matrix_UB_32 -0.0351391959
_diffrn_orient_matrix_UB_33 -0.0064131153
_diffrn_radiation_monochromator graphite
_diffrn_radiation_type MoK\a
_diffrn_radiation_wavelength 0.71073
_diffrn_reflns_av_R_equivalents 0.0244
_diffrn_reflns_av_unetI/netI 0.0536
_diffrn_reflns_limit_h_max 18
_diffrn_reflns_limit_h_min -17
_diffrn_reflns_limit_k_max 27
_diffrn_reflns_limit_k_min -27
_diffrn_reflns_limit_l_max 29
_diffrn_reflns_limit_l_min -30
_diffrn_reflns_number 76417
_diffrn_reflns_theta_full 34.14
_diffrn_reflns_theta_max 34.14
_diffrn_reflns_theta_min 2.52
_exptl_absorpt_coefficient_mu 1.428
_exptl_absorpt_correction_T_max 1
_exptl_absorpt_correction_T_min 0.91814
_exptl_absorpt_correction_type multi-scan
_exptl_absorpt_process_details
;
CrysAlis RED, Oxford Diffraction Ltd.,
Version 1.171.30.5 (release 12-06-2006 CrysAlis171 .NET)
(compiled Jun 12 2006,17:01:16)
Empirical absorption correction using spherical harmonics,
implemented in SCALE3 ABSPACK scaling algorithm.
;
_exptl_crystal_colour black
_exptl_crystal_density_diffrn 1.648
_exptl_crystal_density_method 'not measured'
_exptl_crystal_description block
_exptl_crystal_F_000 1920
_exptl_crystal_size_max 0.38
_exptl_crystal_size_mid 0.28
_exptl_crystal_size_min 0.24
_refine_diff_density_max 0.694
_refine_diff_density_min -0.418
_refine_diff_density_rms 0.083
_refine_ls_extinction_method none
_refine_ls_goodness_of_fit_ref 0.987
_refine_ls_hydrogen_treatment riding
_refine_ls_matrix_type full
_refine_ls_number_parameters 1045
_refine_ls_number_reflns 29976
_refine_ls_number_restraints 0
_refine_ls_restrained_S_all 0.987
_refine_ls_R_factor_all 0.0531
_refine_ls_R_factor_gt 0.0318
_refine_ls_shift/su_max 0.008
_refine_ls_shift/su_mean 0
_refine_ls_structure_factor_coef Fsqd
_refine_ls_weighting_details 'calc w=1/[\s^2^(Fo^2^)+(0.0436P)^2^+0.0000P] where P=(Fo^2^+2Fc^2^)/3'
_refine_ls_weighting_scheme calc
_refine_ls_wR_factor_gt 0.0744
_refine_ls_wR_factor_ref 0.0829
_reflns_number_gt 20530
_reflns_number_total 29976
_reflns_threshold_expression >2sigma(I)
_cod_data_source_file b808798a.txt
_cod_data_source_block br1282_compound_6
_cod_original_sg_symbol_Hall -P_1
_cod_database_code 7004578

loop_
_symmetry_equiv_pos_as_xyz
'x, y, z'
'-x, -y, -z'

loop_
_atom_site_label
_atom_site_type_symbol
_atom_site_fract_x
_atom_site_fract_y
_atom_site_fract_z
_atom_site_U_iso_or_equiv
_atom_site_adp_type
_atom_site_occupancy
_atom_site_symmetry_multiplicity
_atom_site_calc_flag
_atom_site_refinement_flags
_atom_site_disorder_assembly
_atom_site_disorder_group
Co1 Co 0.370384(16) 0.598379(10) 0.278160(10) 0.01176(4) Uani 1 1 d . . .
Co2 Co 0.421385(16) 0.547656(11) 0.156259(10) 0.01224(4) Uani 1 1 d . . .
Co3 Co 0.555361(16) 0.642526(11) 0.230260(11) 0.01306(4) Uani 1 1 d . . .
C11 C 0.27107(13) 0.66022(8) 0.24499(8) 0.0168(3) Uani 1 1 d . . .
O11 O 0.20985(10) 0.69980(7) 0.22174(6) 0.0252(3) Uani 1 1 d . . .
C12 C 0.39450(13) 0.64001(9) 0.36797(8) 0.0190(3) Uani 1 1 d . . .
O12 O 0.40627(11) 0.66758(7) 0.42566(7) 0.0319(3) Uani 1 1 d . . .
C21 C 0.35538(13) 0.60736(8) 0.09827(8) 0.0169(3) Uani 1 1 d . . .
O21 O 0.31642(10) 0.64585(7) 0.06157(6) 0.0251(3) Uani 1 1 d . . .
C22 C 0.52423(13) 0.50248(9) 0.09883(8) 0.0189(3) Uani 1 1 d . . .
O22 O 0.59158(10) 0.47396(7) 0.06321(7) 0.0287(3) Uani 1 1 d . . .
C31 C 0.49777(13) 0.72353(8) 0.19614(8) 0.0172(3) Uani 1 1 d . . .
O31 O 0.45792(10) 0.77313(6) 0.17352(7) 0.0252(3) Uani 1 1 d . . .
C32 C 0.68019(13) 0.62250(9) 0.17987(9) 0.0193(3) Uani 1 1 d . . .
O32 O 0.75976(10) 0.60975(7) 0.14693(7) 0.0295(3) Uani 1 1 d . . .
C33 C 0.62685(13) 0.68799(9) 0.31125(9) 0.0208(3) Uani 1 1 d . . .
O33 O 0.67457(12) 0.71942(8) 0.36077(7) 0.0334(3) Uani 1 1 d . . .
C1 C 0.49604(12) 0.54069(8) 0.24539(8) 0.0131(3) Uani 1 1 d . . .
C2 C 0.55870(12) 0.48275(8) 0.26861(8) 0.0140(3) Uani 1 1 d . . .
C3 C 0.61152(13) 0.43215(8) 0.28887(9) 0.0184(3) Uani 1 1 d . . .
C131 C 0.67918(12) 0.37684(8) 0.31562(8) 0.0157(3) Uani 1 1 d . . .
C132 C 0.71809(14) 0.38545(9) 0.38576(9) 0.0222(3) Uani 1 1 d . . .
C133 C 0.78844(16) 0.33402(11) 0.41120(9) 0.0272(4) Uani 1 1 d . . .
C134 C 0.82115(15) 0.27155(10) 0.36592(10) 0.0257(4) Uani 1 1 d . . .
C135 C 0.78295(14) 0.26018(9) 0.29653(9) 0.0225(3) Uani 1 1 d . . .
C136 C 0.71351(13) 0.31248(9) 0.27199(8) 0.0185(3) Uani 1 1 d . . .
F132 F 0.68845(10) 0.44575(6) 0.43055(6) 0.0344(3) Uani 1 1 d . . .
F133 F 0.82619(11) 0.34493(7) 0.47926(6) 0.0453(3) Uani 1 1 d . . .
F134 F 0.88961(10) 0.22163(6) 0.39072(6) 0.0398(3) Uani 1 1 d . . .
F135 F 0.81257(9) 0.19875(6) 0.25295(6) 0.0317(2) Uani 1 1 d . . .
F136 F 0.68074(9) 0.30171(6) 0.20336(5) 0.0272(2) Uani 1 1 d . . .
P1 P 0.25269(3) 0.50270(2) 0.30032(2) 0.01284(7) Uani 1 1 d . . .
C111 C 0.27031(14) 0.46199(8) 0.38234(8) 0.0178(3) Uani 1 1 d . . .
C112 C 0.38110(15) 0.45606(10) 0.41011(8) 0.0229(3) Uani 1 1 d . . .
H112 H 0.4456 0.4794 0.3898 0.027 Uiso 1 1 calc R . .
C113 C 0.39801(18) 0.41637(10) 0.46723(9) 0.0301(4) Uani 1 1 d . . .
H113 H 0.4739 0.4119 0.4852 0.036 Uiso 1 1 calc R . .
C114 C 0.3049(2) 0.38349(11) 0.49772(10) 0.0367(5) Uani 1 1 d . . .
H114 H 0.3167 0.356 0.5365 0.044 Uiso 1 1 calc R . .
C115 C 0.1943(2) 0.39034(12) 0.47213(10) 0.0400(5) Uani 1 1 d . . .
H115 H 0.1303 0.3684 0.4939 0.048 Uiso 1 1 calc R . .
C116 C 0.17625(16) 0.42933(10) 0.41439(9) 0.0292(4) Uani 1 1 d . . .
H116 H 0.1 0.4337 0.3969 0.035 Uiso 1 1 calc R . .
C121 C 0.09995(12) 0.52136(8) 0.29889(8) 0.0151(3) Uani 1 1 d . . .
C122 C 0.01383(13) 0.46947(9) 0.26448(8) 0.0184(3) Uani 1 1 d . . .
H122 H 0.0339 0.422 0.2396 0.022 Uiso 1 1 calc R . .
C123 C -0.10142(13) 0.48757(9) 0.26676(9) 0.0208(3) Uani 1 1 d . . .
H123 H -0.1593 0.453 0.2422 0.025 Uiso 1 1 calc R . .
C124 C -0.13201(14) 0.55543(10) 0.30451(9) 0.0244(3) Uani 1 1 d . . .
H124 H -0.2108 0.567 0.3064 0.029 Uiso 1 1 calc R . .
C125 C -0.04722(15) 0.60701(10) 0.33976(10) 0.0273(4) Uani 1 1 d . . .
H125 H -0.0682 0.6535 0.3661 0.033 Uiso 1 1 calc R . .
C126 C 0.06818(14) 0.59034(9) 0.33624(9) 0.0210(3) Uani 1 1 d . . .
H126 H 0.1259 0.6261 0.3594 0.025 Uiso 1 1 calc R . .
C10 C 0.27365(12) 0.41824(8) 0.23559(7) 0.0140(3) Uani 1 1 d . . .
H10A H 0.2048 0.382 0.2332 0.017 Uiso 1 1 calc R . .
H10B H 0.3411 0.3919 0.2505 0.017 Uiso 1 1 calc R . .
P2 P 0.29714(3) 0.44718(2) 0.14793(2) 0.01221(7) Uani 1 1 d . . .
C211 C 0.35118(12) 0.36344(8) 0.09536(8) 0.0142(3) Uani 1 1 d . . .
C212 C 0.43053(13) 0.31900(8) 0.12462(8) 0.0178(3) Uani 1 1 d . . .
H212 H 0.4488 0.3279 0.1739 0.021 Uiso 1 1 calc R . .
C213 C 0.48294(14) 0.26154(9) 0.08143(8) 0.0199(3) Uani 1 1 d . . .
H213 H 0.5367 0.2314 0.1014 0.024 Uiso 1 1 calc R . .
C214 C 0.45669(14) 0.24855(9) 0.00964(9) 0.0213(3) Uani 1 1 d . . .
H214 H 0.4931 0.2098 -0.0197 0.026 Uiso 1 1 calc R . .
C215 C 0.37749(14) 0.29186(9) -0.01955(8) 0.0215(3) Uani 1 1 d . . .
H215 H 0.3584 0.282 -0.0687 0.026 Uiso 1 1 calc R . .
C216 C 0.32591(13) 0.34952(9) 0.02272(8) 0.0188(3) Uani 1 1 d . . .
H216 H 0.273 0.3798 0.0022 0.023 Uiso 1 1 calc R . .
C221 C 0.14931(12) 0.44818(9) 0.11311(8) 0.0161(3) Uani 1 1 d . . .
C222 C 0.08209(14) 0.37853(10) 0.09781(9) 0.0228(3) Uani 1 1 d . . .
H222 H 0.1163 0.3314 0.1007 0.027 Uiso 1 1 calc R . .
C223 C -0.03365(15) 0.37842(11) 0.07861(10) 0.0300(4) Uani 1 1 d . . .
H223 H -0.0785 0.3312 0.0684 0.036 Uiso 1 1 calc R . .
C224 C -0.08461(15) 0.44687(12) 0.07425(10) 0.0310(4) Uani 1 1 d . . .
H224 H -0.1642 0.4465 0.0613 0.037 Uiso 1 1 calc R . .
C225 C -0.01910(15) 0.51579(11) 0.08889(9) 0.0271(4) Uani 1 1 d . . .
H225 H -0.0538 0.5627 0.0856 0.033 Uiso 1 1 calc R . .
C226 C 0.09741(13) 0.51661(9) 0.10833(8) 0.0197(3) Uani 1 1 d . . .
H226 H 0.1417 0.5641 0.1184 0.024 Uiso 1 1 calc R . .
Co4 Co 0.122581(17) 0.056662(11) 0.271561(11) 0.01381(4) Uani 1 1 d . . .
Co5 Co 0.306767(17) 0.089012(11) 0.214829(11) 0.01339(4) Uani 1 1 d . . .
Co6 Co 0.234320(17) 0.179168(11) 0.313258(11) 0.01503(4) Uani 1 1 d . . .
C41 C 0.01526(14) 0.07984(9) 0.20915(9) 0.0237(3) Uani 1 1 d . . .
O41 O -0.05168(13) 0.09556(8) 0.16975(8) 0.0412(4) Uani 1 1 d . . .
C42 C 0.04203(14) 0.05935(9) 0.35050(9) 0.0216(3) Uani 1 1 d . . .
O42 O -0.00623(12) 0.06296(7) 0.40193(7) 0.0346(3) Uani 1 1 d . . .
C51 C 0.24150(14) 0.13268(9) 0.14525(9) 0.0215(3) Uani 1 1 d . . .
O51 O 0.19740(12) 0.16357(8) 0.10397(7) 0.0352(3) Uani 1 1 d . . .
C52 C 0.45575(14) 0.12358(9) 0.21572(8) 0.0185(3) Uani 1 1 d . . .
O52 O 0.55042(10) 0.14463(7) 0.21621(7) 0.0280(3) Uani 1 1 d . . .
C61 C 0.12520(14) 0.23064(9) 0.27391(9) 0.0227(3) Uani 1 1 d . . .
O61 O 0.05684(11) 0.26444(7) 0.25026(8) 0.0344(3) Uani 1 1 d . . .
C62 C 0.35911(14) 0.24414(9) 0.31265(8) 0.0191(3) Uani 1 1 d . . .
O62 O 0.43691(10) 0.28679(6) 0.31160(7) 0.0254(3) Uani 1 1 d . . .
C63 C 0.20973(14) 0.19230(9) 0.40681(9) 0.0215(3) Uani 1 1 d . . .
O63 O 0.19765(11) 0.19893(8) 0.46609(7) 0.0326(3) Uani 1 1 d . . .
C4 C 0.27754(12) 0.07417(8) 0.30916(8) 0.0141(3) Uani 1 1 d . . .
C5 C 0.32340(12) 0.03681(8) 0.36289(8) 0.0162(3) Uani 1 1 d . . .
C6 C 0.35314(13) -0.00012(9) 0.40820(8) 0.0194(3) Uani 1 1 d . . .
C231 C 0.37395(13) -0.04649(9) 0.46245(8) 0.0189(3) Uani 1 1 d . . .
C232 C 0.31405(15) -0.03810(9) 0.52534(9) 0.0232(3) Uani 1 1 d . . .
C233 C 0.33125(16) -0.08429(10) 0.57718(9) 0.0273(4) Uani 1 1 d . . .
C234 C 0.41063(16) -0.13985(10) 0.56719(10) 0.0292(4) Uani 1 1 d . . .
C235 C 0.47200(15) -0.14960(9) 0.50645(10) 0.0265(4) Uani 1 1 d . . .
C236 C 0.45285(14) -0.10354(9) 0.45476(9) 0.0226(3) Uani 1 1 d . . .
F232 F 0.23825(9) 0.01621(6) 0.53621(6) 0.0331(2) Uani 1 1 d . . .
F233 F 0.27243(11) -0.07509(7) 0.63675(6) 0.0428(3) Uani 1 1 d . . .
F234 F 0.42889(11) -0.18341(7) 0.61821(6) 0.0440(3) Uani 1 1 d . . .
F235 F 0.55077(10) -0.20237(6) 0.49834(7) 0.0391(3) Uani 1 1 d . . .
F236 F 0.51352(9) -0.11423(6) 0.39569(6) 0.0326(2) Uani 1 1 d . . .
P4 P 0.12738(3) -0.06897(2) 0.24684(2) 0.01248(7) Uani 1 1 d . . .
C411 C 0.08951(13) -0.12258(8) 0.31889(8) 0.0157(3) Uani 1 1 d . . .
C412 C -0.02344(13) -0.12139(9) 0.34226(9) 0.0208(3) Uani 1 1 d . . .
H412 H -0.0788 -0.0957 0.3185 0.025 Uiso 1 1 calc R . .
C413 C -0.05587(15) -0.15725(10) 0.39962(9) 0.0251(3) Uani 1 1 d . . .
H413 H -0.1333 -0.1567 0.4145 0.03 Uiso 1 1 calc R . .
C414 C 0.02581(15) -0.19439(9) 0.43570(9) 0.0245(3) Uani 1 1 d . . .
H414 H 0.0045 -0.2181 0.4757 0.029 Uiso 1 1 calc R . .
C415 C 0.13744(15) -0.19622(9) 0.41258(9) 0.0222(3) Uani 1 1 d . . .
H415 H 0.1928 -0.2218 0.4365 0.027 Uiso 1 1 calc R . .
C416 C 0.16968(13) -0.16090(8) 0.35460(8) 0.0175(3) Uani 1 1 d . . .
H416 H 0.2467 -0.1628 0.3391 0.021 Uiso 1 1 calc R . .
C421 C 0.04288(12) -0.12018(8) 0.17085(8) 0.0139(3) Uani 1 1 d . . .
C422 C 0.00402(13) -0.19750(9) 0.16820(9) 0.0187(3) Uani 1 1 d . . .
H422 H 0.0173 -0.2235 0.2078 0.022 Uiso 1 1 calc R . .
C423 C -0.05355(14) -0.23599(9) 0.10814(9) 0.0239(3) Uani 1 1 d . . .
H423 H -0.0797 -0.2882 0.1068 0.029 Uiso 1 1 calc R . .
C424 C -0.07340(14) -0.19876(9) 0.04962(9) 0.0228(3) Uani 1 1 d . . .
H424 H -0.1131 -0.2253 0.0086 0.027 Uiso 1 1 calc R . .
C425 C -0.03449(13) -0.12226(9) 0.05181(8) 0.0201(3) Uani 1 1 d . . .
H425 H -0.0472 -0.0967 0.0119 0.024 Uiso 1 1 calc R . .
C426 C 0.02239(12) -0.08343(8) 0.11150(8) 0.0161(3) Uani 1 1 d . . .
H426 H 0.048 -0.0311 0.1125 0.019 Uiso 1 1 calc R . .
C20 C 0.27473(12) -0.09549(8) 0.22744(8) 0.0137(3) Uani 1 1 d . . .
H20A H 0.2729 -0.1488 0.203 0.016 Uiso 1 1 calc R . .
H20B H 0.321 -0.0926 0.2721 0.016 Uiso 1 1 calc R . .
P5 P 0.34111(3) -0.02976(2) 0.17106(2) 0.01321(7) Uani 1 1 d . . .
C511 C 0.49287(12) -0.05303(8) 0.17568(8) 0.0149(3) Uani 1 1 d . . .
C512 C 0.54763(13) -0.05051(9) 0.24220(9) 0.0221(3) Uani 1 1 d . . .
H512 H 0.5082 -0.033 0.2837 0.026 Uiso 1 1 calc R . .
C513 C 0.65922(14) -0.07349(10) 0.24756(10) 0.0275(4) Uani 1 1 d . . .
H513 H 0.6955 -0.0728 0.2928 0.033 Uiso 1 1 calc R . .
C514 C 0.71860(14) -0.09772(10) 0.18643(10) 0.0270(4) Uani 1 1 d . . .
H514 H 0.7945 -0.1144 0.1901 0.032 Uiso 1 1 calc R . .
C515 C 0.66636(14) -0.09728(9) 0.12122(10) 0.0240(3) Uani 1 1 d . . .
H515 H 0.7072 -0.1127 0.0797 0.029 Uiso 1 1 calc R . .
C516 C 0.55409(13) -0.07447(8) 0.11521(8) 0.0182(3) Uani 1 1 d . . .
H516 H 0.5193 -0.0736 0.0698 0.022 Uiso 1 1 calc R . .
C521 C 0.29588(12) -0.07307(8) 0.08117(8) 0.0151(3) Uani 1 1 d . . .
C522 C 0.28264(13) -0.15261(9) 0.06377(8) 0.0185(3) Uani 1 1 d . . .
H522 H 0.2944 -0.1843 0.0994 0.022 Uiso 1 1 calc R . .
C523 C 0.25257(13) -0.18619(9) -0.00481(8) 0.0196(3) Uani 1 1 d . . .
H523 H 0.2446 -0.2404 -0.0158 0.023 Uiso 1 1 calc R . .
C524 C 0.23411(15) -0.14058(10) -0.05721(9) 0.0237(3) Uani 1 1 d . . .
H524 H 0.213 -0.1634 -0.1041 0.028 Uiso 1 1 calc R . .
C525 C 0.24678(16) -0.06116(10) -0.04050(9) 0.0276(4) Uani 1 1 d . . .
H525 H 0.2336 -0.0297 -0.0761 0.033 Uiso 1 1 calc R . .
C526 C 0.27845(15) -0.02744(9) 0.02772(9) 0.0225(3) Uani 1 1 d . . .
H526 H 0.2884 0.0268 0.0383 0.027 Uiso 1 1 calc R . .

loop_
_atom_site_aniso_label
_atom_site_aniso_U_11
_atom_site_aniso_U_22
_atom_site_aniso_U_33
_atom_site_aniso_U_23
_atom_site_aniso_U_13
_atom_site_aniso_U_12
Co1 0.01101(9) 0.01053(8) 0.01381(9) 0.00139(7) 0.00067(7) 0.00181(7)
Co2 0.01243(9) 0.01121(8) 0.01339(9) 0.00226(7) 0.00112(7) 0.00174(7)
Co3 0.01153(9) 0.01112(8) 0.01683(10) 0.00300(7) 0.00042(7) 0.00087(7)
C11 0.0143(7) 0.0157(7) 0.0199(7) 0.0004(5) 0.0035(5) -0.0001(5)
O11 0.0263(6) 0.0228(6) 0.0288(7) 0.0074(5) 0.0008(5) 0.0114(5)
C12 0.0192(7) 0.0174(7) 0.0198(8) 0.0005(6) -0.0012(6) -0.0002(6)
O12 0.0365(7) 0.0344(7) 0.0217(6) -0.0047(5) -0.0014(5) -0.0019(6)
C21 0.0178(7) 0.0155(7) 0.0164(7) 0.0000(5) 0.0006(5) -0.0010(5)
O21 0.0290(6) 0.0223(6) 0.0259(6) 0.0097(5) -0.0039(5) 0.0045(5)
C22 0.0192(7) 0.0177(7) 0.0190(8) 0.0015(6) -0.0004(6) -0.0008(6)
O22 0.0227(6) 0.0317(7) 0.0302(7) -0.0032(5) 0.0081(5) 0.0026(5)
C31 0.0155(7) 0.0141(6) 0.0216(8) 0.0017(5) 0.0012(6) 0.0000(5)
O31 0.0239(6) 0.0180(5) 0.0349(7) 0.0078(5) -0.0021(5) 0.0034(5)
C32 0.0182(7) 0.0170(7) 0.0236(8) 0.0064(6) 0.0007(6) 0.0005(6)
O32 0.0192(6) 0.0337(7) 0.0372(7) 0.0073(6) 0.0105(5) 0.0049(5)
C33 0.0173(7) 0.0216(7) 0.0245(8) 0.0070(6) 0.0022(6) 0.0008(6)
O33 0.0386(8) 0.0351(7) 0.0245(7) 0.0034(5) -0.0072(6) -0.0082(6)
C1 0.0114(6) 0.0118(6) 0.0160(7) 0.0015(5) 0.0009(5) 0.0009(5)
C2 0.0126(6) 0.0141(6) 0.0146(7) 0.0006(5) 0.0010(5) -0.0010(5)
C3 0.0152(7) 0.0149(7) 0.0260(8) 0.0052(6) 0.0034(6) 0.0025(5)
C131 0.0125(6) 0.0145(6) 0.0213(7) 0.0058(5) 0.0020(5) 0.0030(5)
C132 0.0244(8) 0.0206(7) 0.0220(8) 0.0015(6) 0.0001(6) 0.0085(6)
C133 0.0307(9) 0.0323(9) 0.0195(8) 0.0056(7) -0.0074(7) 0.0071(7)
C134 0.0224(8) 0.0229(8) 0.0341(10) 0.0094(7) -0.0032(7) 0.0096(6)
C135 0.0193(8) 0.0151(7) 0.0330(9) 0.0006(6) 0.0019(6) 0.0054(6)
C136 0.0154(7) 0.0178(7) 0.0226(8) 0.0039(6) -0.0015(6) 0.0020(5)
F132 0.0447(7) 0.0314(6) 0.0257(6) -0.0065(4) -0.0037(5) 0.0179(5)
F133 0.0585(8) 0.0555(8) 0.0236(6) 0.0060(5) -0.0124(5) 0.0227(6)
F134 0.0436(7) 0.0329(6) 0.0469(7) 0.0134(5) -0.0110(6) 0.0227(5)
F135 0.0288(5) 0.0225(5) 0.0425(7) -0.0048(4) -0.0014(5) 0.0127(4)
F136 0.0299(5) 0.0304(5) 0.0204(5) -0.0022(4) -0.0060(4) 0.0093(4)
P1 0.01327(17) 0.01231(16) 0.01311(17) 0.00201(13) 0.00107(13) 0.00130(13)
C111 0.0259(8) 0.0132(6) 0.0143(7) 0.0012(5) 0.0025(6) 0.0024(6)
C112 0.0292(9) 0.0259(8) 0.0143(7) 0.0022(6) 0.0012(6) 0.0091(7)
C113 0.0443(11) 0.0295(9) 0.0175(8) 0.0027(7) -0.0035(7) 0.0138(8)
C114 0.0673(15) 0.0249(9) 0.0188(9) 0.0084(7) -0.0056(9) 0.0010(9)
C115 0.0548(13) 0.0397(11) 0.0269(10) 0.0178(8) 0.0005(9) -0.0152(10)
C116 0.0309(9) 0.0334(9) 0.0243(9) 0.0115(7) 0.0024(7) -0.0078(8)
C121 0.0128(6) 0.0166(7) 0.0165(7) 0.0033(5) 0.0026(5) 0.0017(5)
C122 0.0153(7) 0.0196(7) 0.0204(8) 0.0031(6) 0.0040(6) 0.0010(6)
C123 0.0130(7) 0.0265(8) 0.0229(8) 0.0048(6) 0.0031(6) -0.0030(6)
C124 0.0168(7) 0.0272(8) 0.0307(9) 0.0077(7) 0.0043(6) 0.0047(6)
C125 0.0226(8) 0.0208(8) 0.0381(10) 0.0001(7) 0.0087(7) 0.0045(6)
C126 0.0176(7) 0.0178(7) 0.0267(8) -0.0008(6) 0.0049(6) 0.0011(6)
C10 0.0152(7) 0.0127(6) 0.0146(7) 0.0033(5) 0.0028(5) 0.0024(5)
P2 0.01244(16) 0.01108(15) 0.01308(17) 0.00108(12) 0.00063(13) 0.00177(12)
C211 0.0147(6) 0.0117(6) 0.0156(7) 0.0001(5) 0.0011(5) 0.0003(5)
C212 0.0199(7) 0.0175(7) 0.0162(7) 0.0012(5) 0.0001(6) 0.0053(6)
C213 0.0193(7) 0.0184(7) 0.0222(8) 0.0008(6) 0.0021(6) 0.0077(6)
C214 0.0222(8) 0.0178(7) 0.0228(8) -0.0035(6) 0.0026(6) 0.0052(6)
C215 0.0243(8) 0.0239(8) 0.0151(7) -0.0019(6) 0.0008(6) 0.0020(6)
C216 0.0204(7) 0.0185(7) 0.0176(7) 0.0012(5) 0.0032(6) 0.0045(6)
C221 0.0132(6) 0.0202(7) 0.0147(7) 0.0012(5) 0.0011(5) 0.0022(5)
C222 0.0180(7) 0.0227(8) 0.0256(8) -0.0034(6) 0.0001(6) 0.0008(6)
C223 0.0190(8) 0.0383(10) 0.0290(9) -0.0056(7) -0.0024(7) -0.0047(7)
C224 0.0145(8) 0.0533(12) 0.0249(9) 0.0030(8) -0.0010(6) 0.0056(8)
C225 0.0217(8) 0.0370(10) 0.0257(9) 0.0105(7) 0.0031(7) 0.0110(7)
C226 0.0168(7) 0.0254(8) 0.0177(7) 0.0041(6) 0.0018(6) 0.0049(6)
Co4 0.01152(9) 0.01162(9) 0.01815(10) 0.00114(7) 0.00041(7) 0.00167(7)
Co5 0.01311(9) 0.01186(9) 0.01551(10) 0.00255(7) 0.00114(7) 0.00160(7)
Co6 0.01587(10) 0.01105(9) 0.01798(10) 0.00109(7) 0.00167(7) 0.00098(7)
C41 0.0227(8) 0.0164(7) 0.0308(9) -0.0031(6) -0.0040(7) 0.0080(6)
O41 0.0438(8) 0.0340(7) 0.0430(9) -0.0096(6) -0.0217(7) 0.0225(6)
C42 0.0181(7) 0.0163(7) 0.0288(9) -0.0029(6) 0.0044(6) -0.0003(6)
O42 0.0368(8) 0.0300(7) 0.0353(8) -0.0024(5) 0.0183(6) -0.0022(6)
C51 0.0227(8) 0.0205(7) 0.0217(8) 0.0035(6) 0.0010(6) 0.0037(6)
O51 0.0431(8) 0.0362(7) 0.0287(7) 0.0104(6) -0.0059(6) 0.0121(6)
C52 0.0221(8) 0.0164(7) 0.0169(7) 0.0021(5) 0.0011(6) 0.0016(6)
O52 0.0194(6) 0.0267(6) 0.0373(7) 0.0048(5) 0.0026(5) -0.0045(5)
C61 0.0207(8) 0.0132(7) 0.0342(9) 0.0035(6) 0.0026(7) 0.0005(6)
O61 0.0256(7) 0.0206(6) 0.0583(9) 0.0118(6) -0.0075(6) 0.0016(5)
C62 0.0212(8) 0.0160(7) 0.0208(8) 0.0036(6) 0.0005(6) 0.0035(6)
O62 0.0230(6) 0.0186(5) 0.0345(7) 0.0049(5) -0.0008(5) -0.0024(5)
C63 0.0229(8) 0.0162(7) 0.0249(8) 0.0015(6) 0.0042(6) -0.0020(6)
O63 0.0360(7) 0.0359(7) 0.0245(7) 0.0000(5) 0.0102(5) -0.0026(6)
C4 0.0127(6) 0.0118(6) 0.0181(7) 0.0022(5) 0.0018(5) 0.0013(5)
C5 0.0126(6) 0.0144(6) 0.0208(7) -0.0001(5) 0.0018(5) -0.0006(5)
C6 0.0187(7) 0.0176(7) 0.0210(8) 0.0004(6) -0.0005(6) 0.0004(6)
C231 0.0200(7) 0.0159(7) 0.0204(8) 0.0041(6) -0.0059(6) -0.0027(6)
C232 0.0259(8) 0.0210(8) 0.0224(8) 0.0035(6) -0.0041(6) -0.0002(6)
C233 0.0327(9) 0.0313(9) 0.0177(8) 0.0066(7) -0.0045(7) -0.0061(7)
C234 0.0359(10) 0.0260(8) 0.0267(9) 0.0139(7) -0.0156(8) -0.0055(7)
C235 0.0260(9) 0.0182(7) 0.0348(10) 0.0053(7) -0.0127(7) -0.0001(6)
C236 0.0236(8) 0.0197(7) 0.0238(8) 0.0025(6) -0.0059(6) -0.0020(6)
F232 0.0366(6) 0.0326(6) 0.0314(6) 0.0047(5) 0.0048(5) 0.0100(5)
F233 0.0525(8) 0.0550(8) 0.0218(6) 0.0106(5) 0.0036(5) -0.0008(6)
F234 0.0516(7) 0.0454(7) 0.0394(7) 0.0282(6) -0.0171(6) -0.0037(6)
F235 0.0364(6) 0.0268(6) 0.0557(8) 0.0101(5) -0.0129(6) 0.0110(5)
F236 0.0344(6) 0.0327(6) 0.0325(6) 0.0059(5) 0.0056(5) 0.0112(5)
P4 0.01042(16) 0.01179(16) 0.01536(17) 0.00199(13) 0.00099(13) 0.00124(12)
C411 0.0179(7) 0.0143(6) 0.0147(7) 0.0015(5) 0.0019(5) -0.0001(5)
C412 0.0179(7) 0.0227(8) 0.0231(8) 0.0060(6) 0.0038(6) 0.0025(6)
C413 0.0249(8) 0.0255(8) 0.0261(9) 0.0065(7) 0.0093(7) 0.0009(7)
C414 0.0325(9) 0.0234(8) 0.0183(8) 0.0057(6) 0.0051(7) -0.0015(7)
C415 0.0255(8) 0.0224(8) 0.0192(8) 0.0052(6) -0.0016(6) 0.0016(6)
C416 0.0184(7) 0.0142(6) 0.0200(7) 0.0029(5) 0.0014(6) 0.0002(5)
C421 0.0099(6) 0.0143(6) 0.0174(7) 0.0010(5) 0.0011(5) 0.0024(5)
C422 0.0144(7) 0.0170(7) 0.0246(8) 0.0026(6) 0.0008(6) 0.0015(5)
C423 0.0215(8) 0.0152(7) 0.0330(9) -0.0024(6) 0.0000(7) -0.0007(6)
C424 0.0182(7) 0.0252(8) 0.0228(8) -0.0040(6) -0.0025(6) 0.0010(6)
C425 0.0174(7) 0.0248(8) 0.0185(7) 0.0028(6) -0.0010(6) 0.0053(6)
C426 0.0150(7) 0.0146(6) 0.0192(7) 0.0030(5) 0.0010(5) 0.0026(5)
C20 0.0118(6) 0.0132(6) 0.0159(7) 0.0016(5) -0.0005(5) 0.0014(5)
P5 0.01094(16) 0.01267(16) 0.01598(18) 0.00161(13) 0.00099(13) 0.00106(13)
C511 0.0134(6) 0.0109(6) 0.0202(7) 0.0012(5) 0.0003(5) 0.0011(5)
C512 0.0164(7) 0.0256(8) 0.0235(8) -0.0004(6) 0.0005(6) 0.0038(6)
C513 0.0175(8) 0.0345(9) 0.0296(9) 0.0001(7) -0.0038(7) 0.0062(7)
C514 0.0146(7) 0.0259(8) 0.0399(11) -0.0001(7) 0.0036(7) 0.0051(6)
C515 0.0163(7) 0.0214(8) 0.0340(10) 0.0008(7) 0.0079(6) 0.0022(6)
C516 0.0170(7) 0.0165(7) 0.0213(8) 0.0022(6) 0.0037(6) 0.0007(5)
C521 0.0121(6) 0.0172(7) 0.0161(7) 0.0023(5) 0.0027(5) 0.0011(5)
C522 0.0176(7) 0.0176(7) 0.0203(8) 0.0021(6) -0.0017(6) 0.0037(6)
C523 0.0185(7) 0.0176(7) 0.0219(8) -0.0005(6) -0.0028(6) 0.0041(6)
C524 0.0277(9) 0.0266(8) 0.0154(7) -0.0007(6) -0.0036(6) 0.0005(7)
C525 0.0399(10) 0.0252(8) 0.0181(8) 0.0062(6) -0.0018(7) -0.0004(7)
C526 0.0322(9) 0.0159(7) 0.0194(8) 0.0040(6) -0.0006(6) -0.0024(6)

loop_
_atom_type_symbol
_atom_type_description
_atom_type_scat_dispersion_real
_atom_type_scat_dispersion_imag
_atom_type_scat_source
C C 0.0033 0.0016 'International Tables Vol C Tables 4.2.6.8 and 6.1.1.4'
H H 0 0 'International Tables Vol C Tables 4.2.6.8 and 6.1.1.4'
O O 0.0106 0.006 'International Tables Vol C Tables 4.2.6.8 and 6.1.1.4'
F F 0.0171 0.0103 'International Tables Vol C Tables 4.2.6.8 and 6.1.1.4'
P P 0.1023 0.0942 'International Tables Vol C Tables 4.2.6.8 and 6.1.1.4'
Co Co 0.3494 0.9721 'International Tables Vol C Tables 4.2.6.8 and 6.1.1.4'

loop_
_geom_angle_atom_site_label_1
_geom_angle_atom_site_label_2
_geom_angle_atom_site_label_3
_geom_angle
_geom_angle_site_symmetry_1
_geom_angle_site_symmetry_3
_geom_angle_publ_flag
C12 Co1 C11 102.92(7) . . ?
C12 Co1 C1 111.10(7) . . ?
C11 Co1 C1 138.44(7) . . ?
C12 Co1 P1 95.83(5) . . ?
C11 Co1 P1 101.36(5) . . ?
C1 Co1 P1 98.27(4) . . ?
C12 Co1 Co2 157.14(5) . . ?
C11 Co1 Co2 90.94(5) . . ?
C1 Co1 Co2 49.73(4) . . ?
P1 Co1 Co2 99.192(16) . . ?
C12 Co1 Co3 98.88(5) . . ?
C11 Co1 Co3 101.97(5) . . ?
C1 Co1 Co3 50.67(4) . . ?
P1 Co1 Co3 148.762(14) . . ?
Co2 Co1 Co3 60.026(12) . . ?
C22 Co2 C21 100.68(7) . . ?
C22 Co2 C1 99.14(7) . . ?
C21 Co2 C1 148.02(6) . . ?
C22 Co2 P2 95.77(5) . . ?
C21 Co2 P2 102.46(5) . . ?
C1 Co2 P2 100.22(4) . . ?
C22 Co2 Co1 148.10(5) . . ?
C21 Co2 Co1 106.48(5) . . ?
C1 Co2 Co1 49.23(4) . . ?
P2 Co2 Co1 94.426(16) . . ?
C22 Co2 Co3 98.63(5) . . ?
C21 Co2 Co3 101.49(5) . . ?
C1 Co2 Co3 50.61(4) . . ?
P2 Co2 Co3 149.131(15) . . ?
Co1 Co2 Co3 60.045(12) . . ?
C32 Co3 C33 98.53(7) . . ?
C32 Co3 C31 104.74(7) . . ?
C33 Co3 C31 101.49(7) . . ?
C32 Co3 C1 102.47(6) . . ?
C33 Co3 C1 107.84(7) . . ?
C31 Co3 C1 136.04(6) . . ?
C32 Co3 Co2 96.04(5) . . ?
C33 Co3 Co2 155.51(5) . . ?
C31 Co3 Co2 93.65(5) . . ?
C1 Co3 Co2 49.44(4) . . ?
C32 Co3 Co1 150.11(5) . . ?
C33 Co3 Co1 99.29(5) . . ?
C31 Co3 Co1 94.96(5) . . ?
C1 Co3 Co1 49.01(4) . . ?
Co2 Co3 Co1 59.929(12) . . ?
O11 C11 Co1 177.61(14) . . ?
O12 C12 Co1 177.68(15) . . ?
O21 C21 Co2 178.31(14) . . ?
O22 C22 Co2 178.62(15) . . ?
O31 C31 Co3 177.51(14) . . ?
O32 C32 Co3 179.34(15) . . ?
O33 C33 Co3 176.65(14) . . ?
C2 C1 Co1 136.34(11) . . ?
C2 C1 Co2 131.39(11) . . ?
Co1 C1 Co2 81.05(6) . . ?
C2 C1 Co3 127.20(10) . . ?
Co1 C1 Co3 80.32(5) . . ?
Co2 C1 Co3 79.95(5) . . ?
C3 C2 C1 179.14(16) . . ?
C2 C3 C131 175.82(16) . . ?
C132 C131 C136 116.31(14) . . ?
C132 C131 C3 121.86(14) . . ?
C136 C131 C3 121.78(14) . . ?
F132 C132 C133 118.32(15) . . ?
F132 C132 C131 119.53(14) . . ?
C133 C132 C131 122.14(15) . . ?
F133 C133 C134 119.96(15) . . ?
F133 C133 C132 120.51(16) . . ?
C134 C133 C132 119.53(16) . . ?
F134 C134 C135 120.35(16) . . ?
F134 C134 C133 119.46(16) . . ?
C135 C134 C133 120.19(15) . . ?
F135 C135 C134 120.26(15) . . ?
F135 C135 C136 120.32(15) . . ?
C134 C135 C136 119.42(15) . . ?
F136 C136 C135 118.37(14) . . ?
F136 C136 C131 119.22(13) . . ?
C135 C136 C131 122.39(15) . . ?
C111 P1 C121 102.61(7) . . ?
C111 P1 C10 100.25(7) . . ?
C121 P1 C10 108.42(7) . . ?
C111 P1 Co1 120.11(5) . . ?
C121 P1 Co1 115.02(5) . . ?
C10 P1 Co1 109.03(5) . . ?
C112 C111 C116 118.75(15) . . ?
C112 C111 P1 119.38(12) . . ?
C116 C111 P1 121.55(13) . . ?
C113 C112 C111 120.63(16) . . ?
C113 C112 H112 119.7 . . ?
C111 C112 H112 119.7 . . ?
C114 C113 C112 120.09(18) . . ?
C114 C113 H113 120 . . ?
C112 C113 H113 120 . . ?
C113 C114 C115 120.15(16) . . ?
C113 C114 H114 119.9 . . ?
C115 C114 H114 119.9 . . ?
C114 C115 C116 120.33(18) . . ?
C114 C115 H115 119.8 . . ?
C116 C115 H115 119.8 . . ?
C115 C116 C111 120.02(18) . . ?
C115 C116 H116 120 . . ?
C111 C116 H116 120 . . ?
C126 C121 C122 119.02(14) . . ?
C126 C121 P1 117.47(11) . . ?
C122 C121 P1 123.48(11) . . ?
C123 C122 C121 119.98(14) . . ?
C123 C122 H122 120 . . ?
C121 C122 H122 120 . . ?
C124 C123 C122 120.52(15) . . ?
C124 C123 H123 119.7 . . ?
C122 C123 H123 119.7 . . ?
C123 C124 C125 119.98(15) . . ?
C123 C124 H124 120 . . ?
C125 C124 H124 120 . . ?
C126 C125 C124 119.89(16) . . ?
C126 C125 H125 120.1 . . ?
C124 C125 H125 120.1 . . ?
C125 C126 C121 120.59(15) . . ?
C125 C126 H126 119.7 . . ?
C121 C126 H126 119.7 . . ?
P1 C10 P2 110.09(7) . . ?
P1 C10 H10A 109.6 . . ?
P2 C10 H10A 109.6 . . ?
P1 C10 H10B 109.6 . . ?
P2 C10 H10B 109.6 . . ?
H10A C10 H10B 108.2 . . ?
C211 P2 C221 103.07(7) . . ?
C211 P2 C10 105.04(7) . . ?
C221 P2 C10 101.84(7) . . ?
C211 P2 Co2 111.96(5) . . ?
C221 P2 Co2 122.78(5) . . ?
C10 P2 Co2 110.42(5) . . ?
C216 C211 C212 119.02(14) . . ?
C216 C211 P2 119.57(11) . . ?
C212 C211 P2 120.81(11) . . ?
C213 C212 C211 120.07(14) . . ?
C213 C212 H212 120 . . ?
C211 C212 H212 120 . . ?
C214 C213 C212 120.07(15) . . ?
C214 C213 H213 120 . . ?
C212 C213 H213 120 . . ?
C213 C214 C215 120.16(15) . . ?
C213 C214 H214 119.9 . . ?
C215 C214 H214 119.9 . . ?
C214 C215 C216 120.21(15) . . ?
C214 C215 H215 119.9 . . ?
C216 C215 H215 119.9 . . ?
C215 C216 C211 120.46(15) . . ?
C215 C216 H216 119.8 . . ?
C211 C216 H216 119.8 . . ?
C226 C221 C222 118.87(14) . . ?
C226 C221 P2 121.67(12) . . ?
C222 C221 P2 119.11(12) . . ?
C223 C222 C221 120.25(16) . . ?
C223 C222 H222 119.9 . . ?
C221 C222 H222 119.9 . . ?
C222 C223 C224 120.44(17) . . ?
C222 C223 H223 119.8 . . ?
C224 C223 H223 119.8 . . ?
C225 C224 C223 119.80(16) . . ?
C225 C224 H224 120.1 . . ?
C223 C224 H224 120.1 . . ?
C224 C225 C226 120.26(17) . . ?
C224 C225 H225 119.9 . . ?
C226 C225 H225 119.9 . . ?
C225 C226 C221 120.38(15) . . ?
C225 C226 H226 119.8 . . ?
C221 C226 H226 119.8 . . ?
C42 Co4 C41 101.47(8) . . ?
C42 Co4 C4 101.68(7) . . ?
C41 Co4 C4 147.33(7) . . ?
C42 Co4 P4 97.96(5) . . ?
C41 Co4 P4 103.46(5) . . ?
C4 Co4 P4 95.81(4) . . ?
C42 Co4 Co6 93.54(5) . . ?
C41 Co4 Co6 105.33(5) . . ?
C4 Co4 Co6 50.49(4) . . ?
P4 Co4 Co6 146.079(14) . . ?
C42 Co4 Co5 148.32(5) . . ?
C41 Co4 Co5 102.40(6) . . ?
C4 Co4 Co5 48.71(4) . . ?
P4 Co4 Co5 96.426(15) . . ?
Co6 Co4 Co5 60.122(11) . . ?
C51 Co5 C52 103.40(7) . . ?
C51 Co5 C4 138.54(7) . . ?
C52 Co5 C4 105.42(7) . . ?
C51 Co5 P5 107.78(5) . . ?
C52 Co5 P5 94.15(5) . . ?
C4 Co5 P5 99.21(5) . . ?
C51 Co5 Co6 95.47(5) . . ?
C52 Co5 Co6 100.69(5) . . ?
C4 Co5 Co6 50.33(4) . . ?
P5 Co5 Co6 148.676(15) . . ?
C51 Co5 Co4 95.82(5) . . ?
C52 Co5 Co4 153.95(5) . . ?
C4 Co5 Co4 49.41(4) . . ?
P5 Co5 Co4 96.565(15) . . ?
Co6 Co5 Co4 59.591(12) . . ?
C62 Co6 C63 99.16(7) . . ?
C62 Co6 C61 101.25(7) . . ?
C63 Co6 C61 105.73(8) . . ?
C62 Co6 C4 111.14(7) . . ?
C63 Co6 C4 95.24(7) . . ?
C61 Co6 C4 137.83(7) . . ?
C62 Co6 Co4 151.97(5) . . ?
C63 Co6 Co4 102.51(5) . . ?
C61 Co6 Co4 89.81(5) . . ?
C4 Co6 Co4 49.53(4) . . ?
C62 Co6 Co5 91.79(5) . . ?
C63 Co6 Co5 143.60(5) . . ?
C61 Co6 Co5 105.96(6) . . ?
C4 Co6 Co5 48.66(4) . . ?
Co4 Co6 Co5 60.287(11) . . ?
O41 C41 Co4 178.96(16) . . ?
O42 C42 Co4 177.50(15) . . ?
O51 C51 Co5 175.94(16) . . ?
O52 C52 Co5 179.23(14) . . ?
O61 C61 Co6 178.48(16) . . ?
O62 C62 Co6 178.30(15) . . ?
O63 C63 Co6 177.42(16) . . ?
C5 C4 Co5 139.50(11) . . ?
C5 C4 Co4 124.45(10) . . ?
Co5 C4 Co4 81.88(6) . . ?
C5 C4 Co6 129.37(11) . . ?
Co5 C4 Co6 81.01(6) . . ?
Co4 C4 Co6 79.98(6) . . ?
C6 C5 C4 173.54(15) . . ?
C5 C6 C231 173.10(16) . . ?
C236 C231 C232 116.63(14) . . ?
C236 C231 C6 121.88(15) . . ?
C232 C231 C6 121.47(15) . . ?
F232 C232 C233 118.75(16) . . ?
F232 C232 C231 119.45(14) . . ?
C233 C232 C231 121.80(16) . . ?
F233 C233 C234 120.11(16) . . ?
F233 C233 C232 120.48(17) . . ?
C234 C233 C232 119.41(17) . . ?
F234 C234 C235 120.07(17) . . ?
F234 C234 C233 119.24(18) . . ?
C235 C234 C233 120.68(15) . . ?
F235 C235 C234 119.96(16) . . ?
F235 C235 C236 120.82(17) . . ?
C234 C235 C236 119.21(17) . . ?
F236 C236 C235 118.22(16) . . ?
F236 C236 C231 119.51(14) . . ?
C235 C236 C231 122.26(17) . . ?
C411 P4 C421 103.74(7) . . ?
C411 P4 C20 103.13(7) . . ?
C421 P4 C20 102.71(7) . . ?
C411 P4 Co4 115.25(5) . . ?
C421 P4 Co4 119.65(5) . . ?
C20 P4 Co4 110.45(5) . . ?
C412 C411 C416 118.55(14) . . ?
C412 C411 P4 118.19(12) . . ?
C416 C411 P4 123.15(11) . . ?
C413 C412 C411 120.96(15) . . ?
C413 C412 H412 119.5 . . ?
C411 C412 H412 119.5 . . ?
C412 C413 C414 119.94(16) . . ?
C412 C413 H413 120 . . ?
C414 C413 H413 120 . . ?
C415 C414 C413 119.38(15) . . ?
C415 C414 H414 120.3 . . ?
C413 C414 H414 120.3 . . ?
C414 C415 C416 120.66(15) . . ?
C414 C415 H415 119.7 . . ?
C416 C415 H415 119.7 . . ?
C415 C416 C411 120.49(15) . . ?
C415 C416 H416 119.8 . . ?
C411 C416 H416 119.8 . . ?
C426 C421 C422 118.54(13) . . ?
C426 C421 P4 119.68(11) . . ?
C422 C421 P4 121.65(11) . . ?
C423 C422 C421 120.26(15) . . ?
C423 C422 H422 119.9 . . ?
C421 C422 H422 119.9 . . ?
C422 C423 C424 120.59(15) . . ?
C422 C423 H423 119.7 . . ?
C424 C423 H423 119.7 . . ?
C425 C424 C423 119.39(15) . . ?
C425 C424 H424 120.3 . . ?
C423 C424 H424 120.3 . . ?
C426 C425 C424 120.40(15) . . ?
C426 C425 H425 119.8 . . ?
C424 C425 H425 119.8 . . ?
C425 C426 C421 120.83(14) . . ?
C425 C426 H426 119.6 . . ?
C421 C426 H426 119.6 . . ?
P4 C20 P5 109.46(7) . . ?
P4 C20 H20A 109.8 . . ?
P5 C20 H20A 109.8 . . ?
P4 C20 H20B 109.8 . . ?
P5 C20 H20B 109.8 . . ?
H20A C20 H20B 108.2 . . ?
C521 P5 C511 102.11(7) . . ?
C521 P5 C20 103.91(7) . . ?
C511 P5 C20 101.22(7) . . ?
C521 P5 Co5 123.02(5) . . ?
C511 P5 Co5 115.31(5) . . ?
C20 P5 Co5 108.68(5) . . ?
C516 C511 C512 119.21(14) . . ?
C516 C511 P5 121.98(12) . . ?
C512 C511 P5 118.79(12) . . ?
C513 C512 C511 120.14(15) . . ?
C513 C512 H512 119.9 . . ?
C511 C512 H512 119.9 . . ?
C512 C513 C514 120.15(17) . . ?
C512 C513 H513 119.9 . . ?
C514 C513 H513 119.9 . . ?
C515 C514 C513 119.58(16) . . ?
C515 C514 H514 120.2 . . ?
C513 C514 H514 120.2 . . ?
C514 C515 C516 120.74(16) . . ?
C514 C515 H515 119.6 . . ?
C516 C515 H515 119.6 . . ?
C511 C516 C515 120.06(15) . . ?
C511 C516 H516 120 . . ?
C515 C516 H516 120 . . ?
C522 C521 C526 118.49(14) . . ?
C522 C521 P5 120.50(11) . . ?
C526 C521 P5 120.96(11) . . ?
C523 C522 C521 121.04(14) . . ?
C523 C522 H522 119.5 . . ?
C521 C522 H522 119.5 . . ?
C524 C523 C522 120.09(14) . . ?
C524 C523 H523 120 . . ?
C522 C523 H523 120 . . ?
C523 C524 C525 119.43(15) . . ?
C523 C524 H524 120.3 . . ?
C525 C524 H524 120.3 . . ?
C526 C525 C524 120.63(15) . . ?
C526 C525 H525 119.7 . . ?
C524 C525 H525 119.7 . . ?
C525 C526 C521 120.30(15) . . ?
C525 C526 H526 119.8 . . ?
C521 C526 H526 119.8 . . ?

loop_
_geom_bond_atom_site_label_1
_geom_bond_atom_site_label_2
_geom_bond_distance
_geom_bond_site_symmetry_2
_geom_bond_publ_flag
Co1 C12 1.7803(16) . ?
Co1 C11 1.7962(16) . ?
Co1 C1 1.8998(14) . ?
Co1 P1 2.2014(5) . ?
Co1 Co2 2.4781(5) . ?
Co1 Co3 2.4810(4) . ?
Co2 C22 1.7912(16) . ?
Co2 C21 1.8162(16) . ?
Co2 C1 1.9140(15) . ?
Co2 P2 2.2035(4) . ?
Co2 Co3 2.4805(4) . ?
Co3 C32 1.7871(16) . ?
Co3 C33 1.8012(17) . ?
Co3 C31 1.8063(15) . ?
Co3 C1 1.9468(14) . ?
C11 O11 1.1486(18) . ?
C12 O12 1.1437(19) . ?
C21 O21 1.1440(18) . ?
C22 O22 1.1441(19) . ?
C31 O31 1.1440(18) . ?
C32 O32 1.1475(19) . ?
C33 O33 1.142(2) . ?
C1 C2 1.403(2) . ?
C2 C3 1.213(2) . ?
C3 C131 1.428(2) . ?
C131 C132 1.389(2) . ?
C131 C136 1.399(2) . ?
C132 F132 1.3389(19) . ?
C132 C133 1.385(2) . ?
C133 F133 1.347(2) . ?
C133 C134 1.383(3) . ?
C134 F134 1.3461(18) . ?
C134 C135 1.372(2) . ?
C135 F135 1.3413(19) . ?
C135 C136 1.382(2) . ?
C136 F136 1.3413(18) . ?
P1 C111 1.8229(15) . ?
P1 C121 1.8242(15) . ?
P1 C10 1.8343(15) . ?
C111 C112 1.395(2) . ?
C111 C116 1.398(2) . ?
C112 C113 1.391(2) . ?
C112 H112 0.95 . ?
C113 C114 1.377(3) . ?
C113 H113 0.95 . ?
C114 C115 1.380(3) . ?
C114 H114 0.95 . ?
C115 C116 1.396(2) . ?
C115 H115 0.95 . ?
C116 H116 0.95 . ?
C121 C126 1.399(2) . ?
C121 C122 1.401(2) . ?
C122 C123 1.395(2) . ?
C122 H122 0.95 . ?
C123 C124 1.381(2) . ?
C123 H123 0.95 . ?
C124 C125 1.394(2) . ?
C124 H124 0.95 . ?
C125 C126 1.391(2) . ?
C125 H125 0.95 . ?
C126 H126 0.95 . ?
C10 P2 1.8387(14) . ?
C10 H10A 0.99 . ?
C10 H10B 0.99 . ?
P2 C211 1.8230(15) . ?
P2 C221 1.8279(15) . ?
C211 C216 1.397(2) . ?
C211 C212 1.399(2) . ?
C212 C213 1.396(2) . ?
C212 H212 0.95 . ?
C213 C214 1.383(2) . ?
C213 H213 0.95 . ?
C214 C215 1.384(2) . ?
C214 H214 0.95 . ?
C215 C216 1.385(2) . ?
C215 H215 0.95 . ?
C216 H216 0.95 . ?
C221 C226 1.394(2) . ?
C221 C222 1.407(2) . ?
C222 C223 1.385(2) . ?
C222 H222 0.95 . ?
C223 C224 1.388(3) . ?
C223 H223 0.95 . ?
C224 C225 1.386(3) . ?
C224 H224 0.95 . ?
C225 C226 1.393(2) . ?
C225 H225 0.95 . ?
C226 H226 0.95 . ?
Co4 C42 1.7916(17) . ?
Co4 C41 1.8064(17) . ?
Co4 C4 1.9130(14) . ?
Co4 P4 2.2067(5) . ?
Co4 Co6 2.4763(4) . ?
Co4 Co5 2.4938(4) . ?
Co5 C51 1.7986(17) . ?
Co5 C52 1.7990(16) . ?
Co5 C4 1.8926(15) . ?
Co5 P5 2.2108(5) . ?
Co5 Co6 2.4897(4) . ?
Co6 C62 1.7947(16) . ?
Co6 C63 1.8031(17) . ?
Co6 C61 1.8092(17) . ?
Co6 C4 1.9401(14) . ?
C41 O41 1.141(2) . ?
C42 O42 1.140(2) . ?
C51 O51 1.1456(19) . ?
C52 O52 1.1389(19) . ?
C61 O61 1.141(2) . ?
C62 O62 1.1432(18) . ?
C63 O63 1.136(2) . ?
C4 C5 1.404(2) . ?
C5 C6 1.208(2) . ?
C6 C231 1.430(2) . ?
C231 C236 1.397(2) . ?
C231 C232 1.399(2) . ?
C232 F232 1.339(2) . ?
C232 C233 1.384(2) . ?
C233 F233 1.338(2) . ?
C233 C234 1.383(3) . ?
C234 F234 1.3416(19) . ?
C234 C235 1.374(3) . ?
C235 F235 1.341(2) . ?
C235 C236 1.384(2) . ?
C236 F236 1.343(2) . ?
P4 C411 1.8221(15) . ?
P4 C421 1.8306(15) . ?
P4 C20 1.8350(14) . ?
C411 C412 1.397(2) . ?
C411 C416 1.400(2) . ?
C412 C413 1.387(2) . ?
C412 H412 0.95 . ?
C413 C414 1.404(2) . ?
C413 H413 0.95 . ?
C414 C415 1.381(2) . ?
C414 H414 0.95 . ?
C415 C416 1.392(2) . ?
C415 H415 0.95 . ?
C416 H416 0.95 . ?
C421 C426 1.403(2) . ?
C421 C422 1.405(2) . ?
C422 C423 1.385(2) . ?
C422 H422 0.95 . ?
C423 C424 1.393(2) . ?
C423 H423 0.95 . ?
C424 C425 1.392(2) . ?
C424 H424 0.95 . ?
C425 C426 1.379(2) . ?
C425 H425 0.95 . ?
C426 H426 0.95 . ?
C20 P5 1.8375(14) . ?
C20 H20A 0.99 . ?
C20 H20B 0.99 . ?
P5 C521 1.8324(15) . ?
P5 C511 1.8366(15) . ?
C511 C516 1.392(2) . ?
C511 C512 1.401(2) . ?
C512 C513 1.387(2) . ?
C512 H512 0.95 . ?
C513 C514 1.401(3) . ?
C513 H513 0.95 . ?
C514 C515 1.373(3) . ?
C514 H514 0.95 . ?
C515 C516 1.394(2) . ?
C515 H515 0.95 . ?
C516 H516 0.95 . ?
C521 C522 1.395(2) . ?
C521 C526 1.402(2) . ?
C522 C523 1.389(2) . ?
C522 H522 0.95 . ?
C523 C524 1.388(2) . ?
C523 H523 0.95 . ?
C524 C525 1.392(2) . ?
C524 H524 0.95 . ?
C525 C526 1.388(2) . ?
C525 H525 0.95 . ?
C526 H526 0.95 . ?
